data_1565684
loop_
_publ_author_name
'Yuan, Fei'
'Yu, Hong-Shuai'
'Yuan, Chun-Mei'
'Zhou, Chun-Sheng'
'Li, Fei'
'Lu, Yu-Jiao'
'Ling, Xin-Yu'
'Wang, Jun'
'Singh, Amita'
'Kumar, Abhinav'

_publ_section_title
;
 Structures and photocatalytic properties of two Mn(II)-based coordination
 polymers
;
_journal_name_full 'Inorganica Chimica Acta'
_journal_page_first 119189
_journal_paper_doi 10.1016/j.ica.2019.119189
_journal_volume 499
_journal_year 2020
_chemical_formula_moiety 'C32 H28 Mn N4 O4'
_chemical_formula_sum 'C32 H28 Mn N4 O4'
_chemical_formula_weight 587.52
_space_group_crystal_system monoclinic
_space_group_IT_number 14
_space_group_name_Hall '-P 2ybc'
_space_group_name_H-M_alt 'P 1 21/c 1'
_atom_sites_solution_hydrogens geom
_cell_angle_alpha 90
_cell_angle_beta 97.393(5)
_cell_angle_gamma 90
_cell_formula_units_Z 4
_cell_length_a 8.4628(4)
_cell_length_b 10.6899(4)
_cell_length_c 30.5521(15)
_cell_measurement_reflns_used 2151
_cell_measurement_temperature 250.00(10)
_cell_measurement_theta_max 72.0650
_cell_measurement_theta_min 4.3640
_cell_volume 2741.0(2)
_computing_cell_refinement 'CrysAlisPro 1.171.39.46 (Rigaku OD, 2018)'
_computing_data_collection 'CrysAlisPro 1.171.39.46 (Rigaku OD, 2018)'
_computing_data_reduction 'CrysAlisPro 1.171.39.46 (Rigaku OD, 2018)'
_computing_molecular_graphics 'Olex2 (Dolomanov et al., 2009)'
_computing_publication_material 'Olex2 (Dolomanov et al., 2009)'
_computing_structure_refinement 'ShelXL (Sheldrick, 2015)'
_diffrn_ambient_environment N~2~
_diffrn_ambient_temperature 250.00(10)
_diffrn_detector 'CCD plate'
_diffrn_detector_area_resol_mean 10.6525
_diffrn_detector_type Atlas
_diffrn_measured_fraction_theta_full 0.983
_diffrn_measured_fraction_theta_max 0.983
_diffrn_measurement_details
;
List of Runs (angles in degrees, time in seconds):

  # Type    Start    End  Width  t~exp~   \w     \q     \k     \f   Frames
--------------------------------------------------------------------------
  1  \w   -114.00 -16.00   1.00    6.44    --  -40.08 -38.00-120.00   98
  2  \w   -114.00 -16.00   1.00    6.44    --  -40.08 -38.00 -30.00   98
  3  \w    103.00 171.00   1.00   15.00    --  105.48 138.00  78.00   68
  4  \w     44.00 100.00   1.00   15.00    --  105.48-125.00 -90.00   56
  5  \w    153.00 178.00   1.00   15.00    --  105.48  61.00-150.00   25
  6  \w     34.00 126.00   1.00   15.00    --  105.48 -45.00  60.00   92
  7  \w    104.00 178.00   1.00   15.00    --  105.48 125.00-180.00   74
  8  \w     77.00 132.00   1.00   15.00    --  105.48  61.00-150.00   55
;
_diffrn_measurement_device 'four-circle diffractometer'
_diffrn_measurement_device_type 'SuperNova, Dual, Cu at home/near, Atlas'
_diffrn_measurement_method '\w scans'
_diffrn_orient_matrix_type 'CrysAlisPro convention (1999,Acta A55,543-557)'
_diffrn_orient_matrix_UB_11 -0.0580391000
_diffrn_orient_matrix_UB_12 0.1007132000
_diffrn_orient_matrix_UB_13 -0.0344666000
_diffrn_orient_matrix_UB_21 0.0260169000
_diffrn_orient_matrix_UB_22 -0.0914320000
_diffrn_orient_matrix_UB_23 -0.0373968000
_diffrn_orient_matrix_UB_31 -0.1720860000
_diffrn_orient_matrix_UB_32 -0.0476248000
_diffrn_orient_matrix_UB_33 -0.0009639000
_diffrn_radiation_monochromator mirror
_diffrn_radiation_probe x-ray
_diffrn_radiation_type CuK\a
_diffrn_radiation_wavelength 1.54184
_diffrn_reflns_av_R_equivalents 0.0629
_diffrn_reflns_av_unetI/netI 0.0773
_diffrn_reflns_Laue_measured_fraction_full 0.983
_diffrn_reflns_Laue_measured_fraction_max 0.983
_diffrn_reflns_limit_h_max 6
_diffrn_reflns_limit_h_min -10
_diffrn_reflns_limit_k_max 11
_diffrn_reflns_limit_k_min -12
_diffrn_reflns_limit_l_max 35
_diffrn_reflns_limit_l_min -36
_diffrn_reflns_number 8276
_diffrn_reflns_point_group_measured_fraction_full 0.983
_diffrn_reflns_point_group_measured_fraction_max 0.983
_diffrn_reflns_theta_full 66.592
_diffrn_reflns_theta_max 66.592
_diffrn_reflns_theta_min 4.386
_diffrn_source 'micro-focus sealed X-ray tube'
_diffrn_source_type 'SuperNova (Cu) X-ray Source'
_exptl_absorpt_coefficient_mu 4.291
_exptl_absorpt_correction_T_max 1.00000
_exptl_absorpt_correction_T_min 0.46491
_exptl_absorpt_correction_type multi-scan
_exptl_absorpt_process_details
;
CrysAlisPro 1.171.39.46 (Rigaku Oxford Diffraction, 2018)
Empirical absorption correction using spherical harmonics,
 implemented in SCALE3 ABSPACK scaling algorithm.
;
_exptl_crystal_colour yellow
_exptl_crystal_density_diffrn 1.424
_exptl_crystal_description culumn
_exptl_crystal_F_000 1220
_exptl_crystal_size_max 0.18
_exptl_crystal_size_mid 0.16
_exptl_crystal_size_min 0.12
_refine_diff_density_max 1.273
_refine_diff_density_min -1.039
_refine_diff_density_rms 0.140
_refine_ls_extinction_coef 0.00017(12)
_refine_ls_extinction_expression Fc^*^=kFc[1+0.001xFc^2^\l^3^/sin(2\q)]^-1/4^
_refine_ls_extinction_method 'SHELXL-2014/7 (Sheldrick 2014'
_refine_ls_goodness_of_fit_ref 1.057
_refine_ls_hydrogen_treatment constr
_refine_ls_matrix_type full
_refine_ls_number_parameters 371
_refine_ls_number_reflns 4758
_refine_ls_number_restraints 0
_refine_ls_restrained_S_all 1.057
_refine_ls_R_factor_all 0.1847
_refine_ls_R_factor_gt 0.1420
_refine_ls_shift/su_max 0.006
_refine_ls_shift/su_mean 0.001
_refine_ls_structure_factor_coef Fsqd
_refine_ls_weighting_details 'w=1/[\s^2^(Fo^2^)+(0.1073P)^2^+54.1857P] where P=(Fo^2^+2Fc^2^)/3'
_refine_ls_weighting_scheme calc
_refine_ls_wR_factor_gt 0.3695
_refine_ls_wR_factor_ref 0.3996
_reflns_Friedel_coverage 0.000
_reflns_Friedel_fraction_full .
_reflns_Friedel_fraction_max .
_reflns_number_gt 3149
_reflns_number_total 4758
_reflns_threshold_expression 'I > 2\s(I)'
_cod_data_source_file ICA-2020-499-119189.cif
_cod_data_source_block 5
_cod_database_code 1565684
_chemical_oxdiff_formula 'C11 H10 N O'
_chemical_oxdiff_usercomment C4A-C4-MGCL2
_shelx_space_group_comment
;
The symmetry employed for this shelxl refinement is uniquely defined
by the following loop, which should always be used as a source of
symmetry information in preference to the above space-group names.
They are only intended as comments.
;
_shelx_estimated_absorpt_t_max 0.627
_shelx_estimated_absorpt_t_min 0.512
_exptl_absorpt_special_details block
_reflns_odcompleteness_completeness 98.42
_reflns_odcompleteness_iscentric 1
_reflns_odcompleteness_theta 66.49
_olex2_refinement_description
;
1. Fixed Uiso
 At 1.2 times of:
  All C(H) groups, All C(H,H) groups
2.a Secondary CH2 refined with riding coordinates:
 C23(H23A,H23B), C20(H20A,H20B), C22(H22A,H22B), C21(H21A,H21B), C25(H25A,
 H25B), C24(H24A,H24B)
2.b Aromatic/amide H refined with riding coordinates:
 C31(H31), C15(H15), C16(H16), C9(H9), C29(H29), C10(H10), C19(H19), C1(H1),
 C27(H27), C8(H8), C5(H5), C17(H17), C2(H2), C28(H28), C3(H3), C6(H6)
;
_olex2_submission_special_instructions 'No special instructions were received'
_oxdiff_exptl_absorpt_empirical_details
;
Empirical correction (ABSPACK) includes:
- Absorption correction using spherical harmonics
- Frame scaling
;
_oxdiff_exptl_absorpt_empirical_full_max 2.063
_oxdiff_exptl_absorpt_empirical_full_min 0.390

loop_
_space_group_symop_operation_xyz
'x, y, z'
'-x, y+1/2, -z+1/2'
'-x, -y, -z'
'x, -y-1/2, z-1/2'

loop_
_atom_site_label
_atom_site_type_symbol
_atom_site_fract_x
_atom_site_fract_y
_atom_site_fract_z
_atom_site_U_iso_or_equiv
_atom_site_adp_type
_atom_site_occupancy
_atom_site_site_symmetry_order
_atom_site_calc_flag
_atom_site_refinement_flags_posn
_atom_site_refinement_flags_adp
_atom_site_refinement_flags_occupancy
_atom_site_disorder_assembly
_atom_site_disorder_group
Mn1 Mn 0.7451(2) 0.59725(16) 0.50284(6) 0.0369(6) Uani 1 1 d . . . . .
O2 O 0.4816(10) 0.3610(8) 0.5380(3) 0.049(2) Uani 1 1 d . . . . .
O3 O 0.0256(12) 0.0873(11) 0.9572(3) 0.073(3) Uani 1 1 d . . . . .
N4 N 0.1200(13) 0.2943(9) 0.7772(3) 0.047(3) Uani 1 1 d . . . . .
O4 O -0.2262(11) 0.0258(10) 0.9502(3) 0.065(3) Uani 1 1 d . . . . .
O1 O 0.6661(14) 0.5062(9) 0.5554(4) 0.074(3) Uani 1 1 d . . . . .
N1 N 0.6868(12) 0.7841(10) 0.5371(3) 0.045(2) Uani 1 1 d . . . . .
N3 N 0.3571(13) 0.2012(10) 0.7254(3) 0.052(3) Uani 1 1 d . . . . .
C26 C -0.0560(15) 0.2736(11) 0.8356(4) 0.044(3) Uani 1 1 d . . . . .
C31 C -0.0252(14) 0.2072(11) 0.8757(4) 0.041(3) Uani 1 1 d . . . . .
H31 H 0.0773 0.2085 0.8909 0.049 Uiso 1 1 calc R . . . .
C13 C 0.5832(15) 0.4171(11) 0.5642(4) 0.041(3) Uani 1 1 d . . . . .
C30 C -0.1410(13) 0.1410(11) 0.8930(4) 0.040(3) Uani 1 1 d . . . . .
N2 N 0.8483(12) 0.7602(9) 0.4669(3) 0.046(3) Uani 1 1 d . . . . .
C15 C 0.7569(15) 0.3852(13) 0.6367(4) 0.051(3) Uani 1 1 d . . . . .
H15 H 0.8301 0.4397 0.6268 0.061 Uiso 1 1 calc R . . . .
C14 C 0.6133(14) 0.3608(11) 0.6103(4) 0.039(3) Uani 1 1 d . . . . .
C12 C 0.7229(15) 0.8945(12) 0.5142(5) 0.053(3) Uani 1 1 d . . . . .
C16 C 0.7921(16) 0.3280(15) 0.6784(5) 0.060(4) Uani 1 1 d . . . . .
H16 H 0.8882 0.3427 0.6960 0.071 Uiso 1 1 calc R . . . .
C9 C 0.976(2) 0.8529(17) 0.4081(5) 0.075(5) Uani 1 1 d . . . . .
H9 H 1.0335 0.8412 0.3845 0.090 Uiso 1 1 calc R . . . .
C32 C -0.1072(14) 0.0838(12) 0.9372(4) 0.044(3) Uani 1 1 d . . . . .
C23 C 0.1949(17) 0.1725(10) 0.7860(4) 0.050(3) Uani 1 1 d . . . . .
H23A H 0.1210 0.1164 0.7979 0.060 Uiso 1 1 calc R . . . .
H23B H 0.2882 0.1815 0.8078 0.060 Uiso 1 1 calc R . . . .
C20 C 0.4064(18) 0.1466(14) 0.6866(5) 0.060(4) Uani 1 1 d . . . . .
H20A H 0.3141 0.1356 0.6646 0.072 Uiso 1 1 calc R . . . .
H20B H 0.4519 0.0647 0.6938 0.072 Uiso 1 1 calc R . . . .
C11 C 0.8069(14) 0.8757(9) 0.4775(4) 0.039(3) Uani 1 1 d . . . . .
C29 C -0.2912(15) 0.1298(12) 0.8674(4) 0.048(3) Uani 1 1 d . . . . .
H29 H -0.3699 0.0803 0.8772 0.058 Uiso 1 1 calc R . . . .
C22 C 0.2306(18) 0.3769(12) 0.7579(5) 0.060(4) Uani 1 1 d . . . . .
H22A H 0.3244 0.3902 0.7793 0.072 Uiso 1 1 calc R . . . .
H22B H 0.1802 0.4574 0.7515 0.072 Uiso 1 1 calc R . . . .
C10 C 0.9331(16) 0.7481(12) 0.4325(4) 0.051(3) Uani 1 1 d . . . . .
H10 H 0.9644 0.6687 0.4247 0.061 Uiso 1 1 calc R . . . .
C21 C 0.2797(17) 0.3243(15) 0.7169(5) 0.061(4) Uani 1 1 d . . . . .
H21A H 0.1869 0.3152 0.6950 0.073 Uiso 1 1 calc R . . . .
H21B H 0.3532 0.3813 0.7053 0.073 Uiso 1 1 calc R . . . .
C4 C 0.6848(19) 1.0102(15) 0.5275(5) 0.063(4) Uani 1 1 d . . . . .
C19 C 0.5031(14) 0.2847(11) 0.6263(4) 0.045(3) Uani 1 1 d . . . . .
H19 H 0.4062 0.2705 0.6090 0.053 Uiso 1 1 calc R . . . .
C7 C 0.8502(17) 0.9872(13) 0.4554(5) 0.057(4) Uani 1 1 d . . . . .
C1 C 0.6059(16) 0.7958(13) 0.5719(5) 0.057(4) Uani 1 1 d . . . . .
H1 H 0.5794 0.7254 0.5873 0.069 Uiso 1 1 calc R . . . .
C27 C -0.2038(16) 0.2640(14) 0.8123(4) 0.059(4) Uani 1 1 d . . . . .
H27 H -0.2266 0.3064 0.7857 0.071 Uiso 1 1 calc R . . . .
C8 C 0.9330(19) 0.9696(16) 0.4188(5) 0.069(4) Uani 1 1 d . . . . .
H8 H 0.9581 1.0378 0.4021 0.083 Uiso 1 1 calc R . . . .
C18 C 0.5307(16) 0.2287(13) 0.6671(4) 0.052(3) Uani 1 1 d . . . . .
C5 C 0.729(2) 1.1147(14) 0.5025(7) 0.083(6) Uani 1 1 d . . . . .
H5 H 0.6956 1.1935 0.5103 0.100 Uiso 1 1 calc R . . . .
C17 C 0.6762(16) 0.2476(14) 0.6924(4) 0.056(3) Uani 1 1 d . . . . .
H17 H 0.6984 0.2063 0.7193 0.068 Uiso 1 1 calc R . . . .
C2 C 0.5619(19) 0.915(2) 0.5848(6) 0.084(6) Uani 1 1 d . . . . .
H2 H 0.5031 0.9226 0.6084 0.100 Uiso 1 1 calc R . . . .
C25 C 0.0749(17) 0.3490(12) 0.8191(4) 0.056(3) Uani 1 1 d . . . . .
H25A H 0.0392 0.4346 0.8138 0.067 Uiso 1 1 calc R . . . .
H25B H 0.1674 0.3502 0.8414 0.067 Uiso 1 1 calc R . . . .
C28 C -0.3214(17) 0.1919(15) 0.8279(4) 0.059(4) Uani 1 1 d . . . . .
H28 H -0.4214 0.1856 0.8114 0.071 Uiso 1 1 calc R . . . .
C24 C 0.2434(18) 0.1177(12) 0.7443(5) 0.059(4) Uani 1 1 d . . . . .
H24A H 0.2924 0.0366 0.7506 0.070 Uiso 1 1 calc R . . . .
H24B H 0.1495 0.1058 0.7229 0.070 Uiso 1 1 calc R . . . .
C3 C 0.602(2) 1.0208(19) 0.5640(5) 0.077(5) Uani 1 1 d . . . . .
H3 H 0.5754 1.0991 0.5740 0.092 Uiso 1 1 calc R . . . .
C6 C 0.810(2) 1.1083(12) 0.4705(7) 0.077(5) Uani 1 1 d . . . . .
H6 H 0.8418 1.1805 0.4572 0.093 Uiso 1 1 calc R . . . .

loop_
_atom_site_aniso_label
_atom_site_aniso_U_11
_atom_site_aniso_U_22
_atom_site_aniso_U_33
_atom_site_aniso_U_23
_atom_site_aniso_U_13
_atom_site_aniso_U_12
Mn1 0.0395(10) 0.0329(10) 0.0383(10) -0.0056(8) 0.0053(7) -0.0014(9)
O2 0.057(5) 0.046(5) 0.041(4) 0.001(4) -0.005(4) 0.003(4)
O3 0.059(6) 0.092(8) 0.062(6) 0.038(6) -0.015(5) -0.027(6)
N4 0.066(7) 0.032(5) 0.045(6) 0.012(4) 0.019(5) -0.005(5)
O4 0.052(5) 0.083(7) 0.058(6) 0.025(5) 0.004(5) 0.003(5)
O1 0.090(8) 0.057(6) 0.073(7) 0.018(5) -0.002(6) -0.019(6)
N1 0.043(5) 0.050(6) 0.043(5) -0.007(5) 0.009(4) 0.007(5)
N3 0.058(7) 0.051(6) 0.048(6) 0.011(5) 0.014(5) 0.000(5)
C26 0.050(7) 0.038(6) 0.046(7) -0.005(5) 0.010(6) 0.001(5)
C31 0.047(7) 0.040(6) 0.036(6) -0.006(5) 0.006(5) -0.004(5)
C13 0.059(7) 0.026(6) 0.039(6) 0.011(5) 0.013(6) 0.017(6)
C30 0.031(6) 0.036(6) 0.052(7) -0.006(5) 0.006(5) 0.003(5)
N2 0.045(6) 0.040(6) 0.053(6) 0.010(5) 0.001(5) -0.015(5)
C15 0.044(7) 0.063(9) 0.046(7) -0.005(6) 0.010(6) -0.003(6)
C14 0.044(6) 0.039(6) 0.035(6) 0.001(5) 0.012(5) 0.001(5)
C12 0.038(7) 0.042(7) 0.079(9) 0.004(7) 0.003(6) 0.006(6)
C16 0.045(7) 0.079(10) 0.055(8) 0.006(7) 0.004(6) 0.009(7)
C9 0.079(11) 0.083(12) 0.064(10) 0.012(9) 0.016(8) -0.026(10)
C32 0.040(7) 0.048(7) 0.046(7) -0.016(6) 0.014(6) -0.008(6)
C23 0.080(9) 0.020(6) 0.053(7) 0.014(5) 0.016(7) -0.001(6)
C20 0.075(9) 0.059(8) 0.053(8) -0.004(7) 0.029(7) -0.009(8)
C11 0.048(7) 0.010(5) 0.055(7) -0.006(4) -0.006(5) 0.003(4)
C29 0.046(7) 0.054(8) 0.045(7) 0.013(6) 0.004(5) -0.007(6)
C22 0.075(10) 0.039(7) 0.071(9) 0.018(7) 0.026(8) -0.007(7)
C10 0.066(8) 0.037(7) 0.054(7) 0.008(6) 0.024(7) -0.005(6)
C21 0.057(8) 0.079(11) 0.050(8) 0.019(8) 0.017(6) 0.000(8)
C4 0.069(9) 0.066(10) 0.052(8) -0.018(7) -0.002(7) 0.015(8)
C19 0.040(6) 0.046(7) 0.049(7) -0.008(6) 0.012(5) -0.005(5)
C7 0.060(9) 0.052(8) 0.055(8) 0.006(7) -0.015(7) -0.014(7)
C1 0.054(8) 0.053(8) 0.064(9) -0.026(7) 0.008(7) 0.004(7)
C27 0.064(9) 0.067(9) 0.046(7) 0.021(7) 0.005(6) 0.002(7)
C8 0.069(10) 0.071(11) 0.065(10) 0.032(8) 0.000(8) -0.009(8)
C18 0.061(8) 0.058(8) 0.042(7) 0.000(6) 0.024(6) -0.009(7)
C5 0.074(11) 0.031(8) 0.138(17) -0.052(10) -0.012(11) 0.004(7)
C17 0.057(8) 0.072(9) 0.040(7) 0.011(7) 0.006(6) 0.012(7)
C2 0.059(9) 0.122(16) 0.070(10) -0.047(12) 0.008(8) 0.026(10)
C25 0.074(9) 0.039(7) 0.057(8) 0.020(6) 0.021(7) 0.001(7)
C28 0.054(8) 0.077(10) 0.045(7) 0.002(7) -0.003(6) -0.004(7)
C24 0.074(10) 0.038(7) 0.070(9) 0.005(6) 0.032(8) -0.002(6)
C3 0.083(12) 0.088(13) 0.057(9) -0.012(9) 0.001(8) 0.025(10)
C6 0.086(12) 0.019(7) 0.120(15) 0.016(8) -0.011(11) -0.011(7)

loop_
_atom_type_symbol
_atom_type_description
_atom_type_scat_dispersion_real
_atom_type_scat_dispersion_imag
_atom_type_scat_source
C C 0.0181 0.0091 'International Tables Vol C Tables 4.2.6.8 and 6.1.1.4'
H H 0.0000 0.0000 'International Tables Vol C Tables 4.2.6.8 and 6.1.1.4'
N N 0.0311 0.0180 'International Tables Vol C Tables 4.2.6.8 and 6.1.1.4'
O O 0.0492 0.0322 'International Tables Vol C Tables 4.2.6.8 and 6.1.1.4'
Mn Mn -0.5299 2.8052 'International Tables Vol C Tables 4.2.6.8 and 6.1.1.4'

loop_
_geom_angle_atom_site_label_1
_geom_angle_atom_site_label_2
_geom_angle_atom_site_label_3
_geom_angle
_geom_angle_site_symmetry_1
_geom_angle_site_symmetry_3
O2 Mn1 N1 82.1(3) 3_666 .
O2 Mn1 N2 86.1(3) 3_666 .
O3 Mn1 O2 171.1(4) 2_656 3_666
O3 Mn1 N1 90.9(4) 2_656 .
O3 Mn1 N2 86.5(4) 2_656 .
O4 Mn1 O2 82.6(4) 4_665 3_666
O4 Mn1 O3 102.5(4) 4_665 2_656
O4 Mn1 N1 157.4(4) 4_665 .
O4 Mn1 N2 91.2(4) 4_665 .
O1 Mn1 O2 101.0(4) . 3_666
O1 Mn1 O3 83.9(5) . 2_656
O1 Mn1 O4 112.3(4) . 4_665
O1 Mn1 N1 86.9(4) . .
O1 Mn1 N2 156.1(4) . .
N2 Mn1 N1 71.4(4) . .
C13 O2 Mn1 138.2(8) . 3_666
C32 O3 Mn1 175.8(10) . 2_646
C23 N4 C22 109.1(10) . .
C23 N4 C25 110.0(9) . .
C22 N4 C25 110.7(10) . .
C32 O4 Mn1 134.7(8) . 4_466
C13 O1 Mn1 141.8(10) . .
C12 N1 Mn1 114.6(8) . .
C1 N1 Mn1 126.4(9) . .
C1 N1 C12 118.4(11) . .
C20 N3 C21 112.8(11) . .
C20 N3 C24 110.5(11) . .
C21 N3 C24 108.0(10) . .
C31 C26 C25 119.8(11) . .
C27 C26 C31 118.1(12) . .
C27 C26 C25 122.1(12) . .
C26 C31 H31 118.9 . .
C30 C31 C26 122.3(11) . .
C30 C31 H31 118.9 . .
O2 C13 C14 115.0(10) . .
O1 C13 O2 126.4(11) . .
O1 C13 C14 118.4(12) . .
C31 C30 C32 120.2(10) . .
C31 C30 C29 117.9(11) . .
C29 C30 C32 121.9(10) . .
C11 N2 Mn1 117.4(8) . .
C11 N2 C10 117.3(10) . .
C10 N2 Mn1 124.9(8) . .
C14 C15 H15 119.7 . .
C14 C15 C16 120.6(12) . .
C16 C15 H15 119.7 . .
C15 C14 C13 119.4(11) . .
C19 C14 C13 121.6(11) . .
C19 C14 C15 119.0(11) . .
C11 C12 N1 115.6(11) . .
C4 C12 N1 122.3(13) . .
C4 C12 C11 122.0(13) . .
C15 C16 H16 121.2 . .
C15 C16 C17 117.6(13) . .
C17 C16 H16 121.2 . .
C10 C9 H9 119.8 . .
C8 C9 H9 119.8 . .
C8 C9 C10 120.4(15) . .
O3 C32 O4 125.0(12) . .
O3 C32 C30 120.5(11) . .
O4 C32 C30 114.4(11) . .
N4 C23 H23A 109.6 . .
N4 C23 H23B 109.6 . .
N4 C23 C24 110.5(10) . .
H23A C23 H23B 108.1 . .
C24 C23 H23A 109.6 . .
C24 C23 H23B 109.6 . .
N3 C20 H20A 109.2 . .
N3 C20 H20B 109.2 . .
N3 C20 C18 111.9(12) . .
H20A C20 H20B 107.9 . .
C18 C20 H20A 109.2 . .
C18 C20 H20B 109.2 . .
N2 C11 C12 119.8(11) . .
N2 C11 C7 124.2(12) . .
C12 C11 C7 115.9(11) . .
C30 C29 H29 120.0 . .
C28 C29 C30 120.0(12) . .
C28 C29 H29 120.0 . .
N4 C22 H22A 109.2 . .
N4 C22 H22B 109.2 . .
N4 C22 C21 112.0(12) . .
H22A C22 H22B 107.9 . .
C21 C22 H22A 109.2 . .
C21 C22 H22B 109.2 . .
N2 C10 C9 122.0(13) . .
N2 C10 H10 119.0 . .
C9 C10 H10 119.0 . .
N3 C21 C22 110.8(11) . .
N3 C21 H21A 109.5 . .
N3 C21 H21B 109.5 . .
C22 C21 H21A 109.5 . .
C22 C21 H21B 109.5 . .
H21A C21 H21B 108.1 . .
C12 C4 C5 117.7(14) . .
C12 C4 C3 118.5(17) . .
C3 C4 C5 123.8(15) . .
C14 C19 H19 118.8 . .
C14 C19 C18 122.5(12) . .
C18 C19 H19 118.8 . .
C8 C7 C11 116.4(13) . .
C8 C7 C6 122.9(15) . .
C6 C7 C11 120.8(14) . .
N1 C1 H1 120.3 . .
N1 C1 C2 119.4(15) . .
C2 C1 H1 120.3 . .
C26 C27 H27 119.6 . .
C26 C27 C28 120.9(12) . .
C28 C27 H27 119.6 . .
C9 C8 C7 119.6(14) . .
C9 C8 H8 120.2 . .
C7 C8 H8 120.2 . .
C19 C18 C20 123.4(13) . .
C19 C18 C17 118.6(12) . .
C17 C18 C20 118.0(12) . .
C4 C5 H5 117.4 . .
C6 C5 C4 125.1(13) . .
C6 C5 H5 117.4 . .
C16 C17 H17 119.2 . .
C18 C17 C16 121.6(12) . .
C18 C17 H17 119.2 . .
C1 C2 H2 119.0 . .
C3 C2 C1 122.1(15) . .
C3 C2 H2 119.0 . .
N4 C25 C26 110.8(11) . .
N4 C25 H25A 109.5 . .
N4 C25 H25B 109.5 . .
C26 C25 H25A 109.5 . .
C26 C25 H25B 109.5 . .
H25A C25 H25B 108.1 . .
C29 C28 C27 120.6(13) . .
C29 C28 H28 119.7 . .
C27 C28 H28 119.7 . .
N3 C24 C23 110.8(11) . .
N3 C24 H24A 109.5 . .
N3 C24 H24B 109.5 . .
C23 C24 H24A 109.5 . .
C23 C24 H24B 109.5 . .
H24A C24 H24B 108.1 . .
C4 C3 H3 120.4 . .
C2 C3 C4 119.3(16) . .
C2 C3 H3 120.4 . .
C7 C6 H6 120.8 . .
C5 C6 C7 118.3(14) . .
C5 C6 H6 120.8 . .

loop_
_geom_bond_atom_site_label_1
_geom_bond_atom_site_label_2
_geom_bond_distance
_geom_bond_site_symmetry_2
Mn1 O2 2.196(9) 3_666
Mn1 O3 2.158(10) 2_656
Mn1 O4 2.116(9) 4_665
Mn1 O1 2.061(11) .
Mn1 N1 2.337(10) .
Mn1 N2 2.290(10) .
O2 Mn1 2.196(9) 3_666
O2 C13 1.250(15) .
O3 Mn1 2.158(10) 2_646
O3 C32 1.208(15) .
N4 C23 1.459(15) .
N4 C22 1.464(15) .
N4 C25 1.501(16) .
O4 Mn1 2.116(9) 4_466
O4 C32 1.288(14) .
O1 C13 1.233(15) .
N1 C12 1.425(17) .
N1 C1 1.341(16) .
N3 C20 1.431(16) .
N3 C21 1.478(18) .
N3 C24 1.482(15) .
C26 C31 1.412(16) .
C26 C27 1.360(18) .
C26 C25 1.508(17) .
C31 H31 0.9300 .
C31 C30 1.369(16) .
C13 C14 1.521(15) .
C30 C32 1.477(17) .
C30 C29 1.410(16) .
N2 C11 1.334(14) .
N2 C10 1.353(15) .
C15 H15 0.9300 .
C15 C14 1.394(17) .
C15 C16 1.409(18) .
C14 C19 1.375(16) .
C12 C11 1.418(18) .
C12 C4 1.354(19) .
C16 H16 0.9300 .
C16 C17 1.41(2) .
C9 H9 0.9300 .
C9 C10 1.419(19) .
C9 C8 1.35(2) .
C23 H23A 0.9700 .
C23 H23B 0.9700 .
C23 C24 1.507(17) .
C20 H20A 0.9700 .
C20 H20B 0.9700 .
C20 C18 1.547(17) .
C11 C7 1.441(17) .
C29 H29 0.9300 .
C29 C28 1.370(18) .
C22 H22A 0.9700 .
C22 H22B 0.9700 .
C22 C21 1.481(19) .
C10 H10 0.9300 .
C21 H21A 0.9700 .
C21 H21B 0.9700 .
C4 C5 1.43(2) .
C4 C3 1.39(2) .
C19 H19 0.9300 .
C19 C18 1.375(17) .
C7 C8 1.41(2) .
C7 C6 1.43(2) .
C1 H1 0.9300 .
C1 C2 1.40(2) .
C27 H27 0.9300 .
C27 C28 1.390(19) .
C8 H8 0.9300 .
C18 C17 1.381(19) .
C5 H5 0.9300 .
C5 C6 1.26(2) .
C17 H17 0.9300 .
C2 H2 0.9300 .
C2 C3 1.36(3) .
C25 H25A 0.9700 .
C25 H25B 0.9700 .
C28 H28 0.9300 .
C24 H24A 0.9700 .
C24 H24B 0.9700 .
C3 H3 0.9300 .
C6 H6 0.9300 .
